data_1564357
loop_
_publ_author_name
'Lai, Zhenzhen'
'Li, Aimin'
'Peng, Sangshan'
'Sessler, Jonathan L.'
'He, Qing'

_publ_section_title
;
 Trimacrocyclic hexasubstituted benzene linked by labile octahedral
 [X(CHCl3)6]-- clusters
;
_journal_name_full 'Chemical Science'
_journal_paper_doi 10.1039/D1SC03713G
_journal_year 2021
_chemical_formula_moiety '1(I), 6(C H Cl3), 2(C67 H77.5 N3 O18)'
_chemical_formula_sum 'C140 H161 Cl18 I N6 O36'
_chemical_formula_weight 3268.74
_space_group_crystal_system trigonal
_space_group_IT_number 148
_space_group_name_Hall '-R 3'
_space_group_name_H-M_alt 'R -3 :H'
_atom_sites_solution_hydrogens geom
_audit_creation_date 2021-03-06
_audit_creation_method
;
Olex2 1.3
(compiled 2020.11.12 svn.r5f609507 for OlexSys, GUI svn.r6257)
;
_audit_update_record
;
2021-03-06 deposited with the CCDC.	2021-08-11 downloaded from the CCDC.
;
_cell_angle_alpha 90
_cell_angle_beta 90
_cell_angle_gamma 120
_cell_formula_units_Z 3
_cell_length_a 21.738(3)
_cell_length_b 21.738(3)
_cell_length_c 27.712(5)
_cell_measurement_reflns_used 1003
_cell_measurement_temperature 150.15
_cell_measurement_theta_max 20.35
_cell_measurement_theta_min 2.20
_cell_volume 11341(3)
_computing_molecular_graphics 'Olex2 1.3 (Dolomanov et al., 2009)'
_computing_publication_material 'Olex2 1.3 (Dolomanov et al., 2009)'
_computing_structure_refinement 'SHELXL 2018/3 (Sheldrick, 2015)'
_computing_structure_solution 'SHELXT 2014/5 (Sheldrick, 2014)'
_diffrn_ambient_temperature 150.15
_diffrn_measured_fraction_theta_full 0.998
_diffrn_measured_fraction_theta_max 0.998
_diffrn_measurement_device_type 'Bruker APEX-II CCD'
_diffrn_measurement_method '\f and \w scans'
_diffrn_radiation_type MoK\a
_diffrn_radiation_wavelength 0.71073
_diffrn_reflns_av_R_equivalents 0.0473
_diffrn_reflns_av_unetI/netI 0.0324
_diffrn_reflns_Laue_measured_fraction_full 0.998
_diffrn_reflns_Laue_measured_fraction_max 0.998
_diffrn_reflns_limit_h_max 28
_diffrn_reflns_limit_h_min -27
_diffrn_reflns_limit_k_max 28
_diffrn_reflns_limit_k_min -28
_diffrn_reflns_limit_l_max 36
_diffrn_reflns_limit_l_min -31
_diffrn_reflns_number 40495
_diffrn_reflns_point_group_measured_fraction_full 0.998
_diffrn_reflns_point_group_measured_fraction_max 0.998
_diffrn_reflns_theta_full 25.242
_diffrn_reflns_theta_max 28.295
_diffrn_reflns_theta_min 2.205
_diffrn_standards_number 0
_exptl_absorpt_coefficient_mu 0.607
_exptl_absorpt_correction_type none
_exptl_crystal_density_diffrn 1.436
_exptl_crystal_description bulk
_exptl_crystal_F_000 5070
_exptl_crystal_size_max 0.34
_exptl_crystal_size_mid 0.332
_exptl_crystal_size_min 0.315
_refine_diff_density_max 1.205
_refine_diff_density_min -1.822
_refine_diff_density_rms 0.128
_refine_ls_extinction_method none
_refine_ls_goodness_of_fit_ref 1.113
_refine_ls_hydrogen_treatment constr
_refine_ls_matrix_type full
_refine_ls_number_parameters 323
_refine_ls_number_reflns 6249
_refine_ls_number_restraints 2
_refine_ls_restrained_S_all 1.113
_refine_ls_R_factor_all 0.1106
_refine_ls_R_factor_gt 0.1032
_refine_ls_shift/su_max 0.000
_refine_ls_shift/su_mean 0.000
_refine_ls_structure_factor_coef Fsqd
_refine_ls_weighting_details 'w=1/[\s^2^(Fo^2^)+(0.0968P)^2^+164.8354P] where P=(Fo^2^+2Fc^2^)/3'
_refine_ls_weighting_scheme calc
_refine_ls_wR_factor_gt 0.2752
_refine_ls_wR_factor_ref 0.2797
_reflns_Friedel_coverage 0.000
_reflns_number_gt 5530
_reflns_number_total 6249
_reflns_threshold_expression 'I > 2\s(I)'
_cod_data_source_file d1sc03713g2.cif
_cod_data_source_block GuaI
_cod_original_cell_volume 11341(4)
_cod_original_sg_symbol_H-M 'R -3'
_cod_database_code 1564357
_shelx_shelxl_version_number 2018/3
_shelx_space_group_comment
;
The symmetry employed for this shelxl refinement is uniquely defined
by the following loop, which should always be used as a source of
symmetry information in preference to the above space-group names.
They are only intended as comments.
;
_shelx_estimated_absorpt_t_max 0.832
_shelx_estimated_absorpt_t_min 0.820
_olex2_refinement_description
;
1. Fixed Uiso
 At 1.2 times of:
  All C(H) groups, All C(H,H) groups, All C(H,H,H,H) groups, All N(H,H) groups
2. Restrained distances
 O5A-C18 \\sim O5-C18
 with sigma of 0.02
 C20-C19A \\sim C20-C19
 with sigma of 0.02
 O5A-C19A \\sim O5-C19A
 with sigma of 0.02
 O5A-C19A \\sim O5A-C19
 with sigma of 0.02
3. Uiso/Uaniso restraints and constraints
Cl2 \\sim Cl1 \\sim Cl3: within 2A with sigma of 0.001 and sigma for terminal
atoms of 0.002 within 2A
4. Rigid body (RIGU) restrains
 Cl2
 with sigma for 1-2 distances of 0.001 and sigma for 1-3 distances of 0.002
5. Others
 Sof(H18C)=Sof(H18D)=Sof(O5)=1-FVAR(1)
 Sof(H18A)=Sof(H18B)=Sof(O5A)=FVAR(1)
 Sof(H20C)=Sof(H20D)=Sof(C19)=Sof(H19C)=Sof(H19D)=1-FVAR(2)
 Sof(H20A)=Sof(H20B)=Sof(C19A)=Sof(H19A)=Sof(H19B)=FVAR(2)
 Fixed Sof: H1A(0.91667) H1B(0.91667)
6.a Ternary CH refined with riding coordinates:
 C23(H23)
6.b Secondary CH2 refined with riding coordinates:
 C7(H7A,H7B), C10(H10A,H10B), C17(H17A,H17B), C18(H18A,H18B), C18(H18C,H18D),
 C20(H20A,H20B), C20(H20C,H20D), C21(H21A,H21B), C22(H22A,H22B), C19A(H19A,
 H19B), C19(H19C,H19D)
6.c Aromatic/amide H refined with riding coordinates:
 C2(H2), C3(H3), C4(H4), C5(H5), C12(H12), C13(H13), C14(H14), C15(H15)
6.d X=CH2 refined with riding coordinates:
 N1(H1A,H1B)
;
_olex2_submission_special_instructions 'No special instructions were received'

loop_
_space_group_symop_operation_xyz
'x, y, z'
'-y, x-y, z'
'-x+y, -x, z'
'x+2/3, y+1/3, z+1/3'
'-y+2/3, x-y+1/3, z+1/3'
'-x+y+2/3, -x+1/3, z+1/3'
'x+1/3, y+2/3, z+2/3'
'-y+1/3, x-y+2/3, z+2/3'
'-x+y+1/3, -x+2/3, z+2/3'
'-x, -y, -z'
'y, -x+y, -z'
'x-y, x, -z'
'-x+2/3, -y+1/3, -z+1/3'
'y+2/3, -x+y+1/3, -z+1/3'
'x-y+2/3, x+1/3, -z+1/3'
'-x+1/3, -y+2/3, -z+2/3'
'y+1/3, -x+y+2/3, -z+2/3'
'x-y+1/3, x+2/3, -z+2/3'

loop_
_atom_site_label
_atom_site_type_symbol
_atom_site_fract_x
_atom_site_fract_y
_atom_site_fract_z
_atom_site_U_iso_or_equiv
_atom_site_adp_type
_atom_site_occupancy
_atom_site_site_symmetry_order
_atom_site_calc_flag
_atom_site_refinement_flags_posn
_atom_site_refinement_flags_adp
_atom_site_refinement_flags_occupancy
_atom_site_disorder_assembly
_atom_site_disorder_group
I1 I 0.666667 0.333333 0.333333 0.0764(4) Uani 1 6 d S T P . .
Cl1 Cl 0.77585(15) 0.45201(16) 0.46828(10) 0.1070(9) Uani 1 1 d . . . . .
Cl2 Cl 0.8657(2) 0.4040(2) 0.43102(15) 0.169(2) Uani 1 1 d . . . . .
Cl3 Cl 0.87393(14) 0.52720(11) 0.39164(9) 0.0854(7) Uani 1 1 d . . . . .
O1 O 0.56412(16) 0.52671(15) 0.75685(12) 0.0288(6) Uani 1 1 d . . . . .
O2 O 0.64841(15) 0.48113(14) 0.79654(9) 0.0217(5) Uani 1 1 d . . . . .
O3 O 0.79980(14) 0.49188(13) 0.69890(9) 0.0212(5) Uani 1 1 d . . . . .
O4 O 0.78377(18) 0.53689(16) 0.61694(11) 0.0338(7) Uani 1 1 d . . . . .
O6 O 0.54871(19) 0.5065(3) 0.65513(16) 0.0589(12) Uani 1 1 d . . . . .
N1 N 0.6194(4) 0.3551(4) 0.6212(3) 0.0755(18) Uani 1 1 d . . . . .
H1A H 0.573886 0.323876 0.618055 0.091 Uiso 0.9167 1 calc R U P . .
H1B H 0.633556 0.400722 0.622766 0.091 Uiso 0.9167 1 calc R U P . .
C00Y C 0.666667 0.333333 0.6236(4) 0.050(2) Uani 1 3 d S T P . .
C1 C 0.6194(2) 0.5740(2) 0.78482(15) 0.0248(8) Uani 1 1 d . . . . .
C2 C 0.6334(3) 0.6427(2) 0.79610(18) 0.0343(10) Uani 1 1 d . . . . .
H2 H 0.602752 0.658802 0.784613 0.041 Uiso 1 1 calc R U . . .
C3 C 0.6919(3) 0.6871(2) 0.82399(17) 0.0378(11) Uani 1 1 d . . . . .
H3 H 0.700860 0.733384 0.831729 0.045 Uiso 1 1 calc R U . . .
C4 C 0.7373(3) 0.6648(2) 0.84064(15) 0.0340(10) Uani 1 1 d . . . . .
H4 H 0.777852 0.695952 0.859185 0.041 Uiso 1 1 calc R U . . .
C5 C 0.7232(2) 0.5959(2) 0.82999(13) 0.0254(8) Uani 1 1 d . . . . .
H5 H 0.754232 0.580187 0.841305 0.031 Uiso 1 1 calc R U . . .
C6 C 0.6643(2) 0.55100(19) 0.80314(13) 0.0213(7) Uani 1 1 d . . . . .
C7 C 0.6640(2) 0.46594(19) 0.74868(13) 0.0196(7) Uani 1 1 d . . . . .
H7A H 0.710634 0.504957 0.737623 0.024 Uiso 1 1 calc R U . . .
H7B H 0.627179 0.461305 0.725617 0.024 Uiso 1 1 calc R U . . .
C8 C 0.66539(19) 0.39713(18) 0.75121(12) 0.0169(6) Uani 1 1 d . . . . .
C9 C 0.73049(18) 0.39831(18) 0.75125(12) 0.0173(6) Uani 1 1 d . . . . .
C10 C 0.79839(19) 0.46844(19) 0.74757(13) 0.0211(7) Uani 1 1 d . . . . .
H10A H 0.798593 0.502971 0.770953 0.025 Uiso 1 1 calc R U . . .
H10B H 0.839992 0.462585 0.753943 0.025 Uiso 1 1 calc R U . . .
C11 C 0.85159(19) 0.55980(19) 0.68750(13) 0.0195(7) Uani 1 1 d . . . . .
C12 C 0.9092(2) 0.6024(2) 0.71604(15) 0.0249(8) Uani 1 1 d . . . . .
H12 H 0.914514 0.585852 0.746629 0.030 Uiso 1 1 calc R U . . .
C13 C 0.9601(2) 0.6702(2) 0.69996(17) 0.0324(9) Uani 1 1 d . . . . .
H13 H 1.000137 0.699547 0.719470 0.039 Uiso 1 1 calc R U . . .
C14 C 0.9517(2) 0.6941(2) 0.65567(17) 0.0319(9) Uani 1 1 d . . . . .
H14 H 0.986136 0.740138 0.644853 0.038 Uiso 1 1 calc R U . . .
C15 C 0.8937(2) 0.6518(2) 0.62683(15) 0.0293(9) Uani 1 1 d . . . . .
H15 H 0.888360 0.668717 0.596399 0.035 Uiso 1 1 calc R U . . .
C16 C 0.8431(2) 0.5842(2) 0.64258(13) 0.0229(7) Uani 1 1 d . . . . .
C17 C 0.7678(2) 0.5628(3) 0.57417(16) 0.0368(10) Uani 1 1 d . . . . .
H17A H 0.803409 0.571544 0.548856 0.044 Uiso 1 1 calc R U . . .
H17B H 0.768910 0.608032 0.580989 0.044 Uiso 1 1 calc R U . . .
C18 C 0.6952(3) 0.5079(4) 0.55734(18) 0.0486(14) Uani 1 1 d D . . . .
H18A H 0.681461 0.524644 0.528266 0.058 Uiso 0.46(9) 1 calc R U P A 1
H18B H 0.694044 0.462893 0.549489 0.058 Uiso 0.46(9) 1 calc R U P A 1
H18C H 0.689362 0.519700 0.523773 0.058 Uiso 0.54(9) 1 calc R U P A 2
H18D H 0.693544 0.461556 0.556413 0.058 Uiso 0.54(9) 1 calc R U P A 2
C20 C 0.5248(3) 0.4551(3) 0.61834(19) 0.0397(11) Uani 1 1 d D . . . .
H20A H 0.478875 0.447356 0.605667 0.048 Uiso 0.579(18) 1 calc R U P B 1
H20B H 0.516998 0.409531 0.631761 0.048 Uiso 0.579(18) 1 calc R U P B 1
H20C H 0.504988 0.470901 0.592100 0.048 Uiso 0.421(18) 1 calc R U P B 2
H20D H 0.485287 0.410358 0.631452 0.048 Uiso 0.421(18) 1 calc R U P B 2
C21 C 0.4952(2) 0.5013(3) 0.68563(18) 0.0337(9) Uani 1 1 d . . . . .
H21A H 0.467648 0.452492 0.698759 0.040 Uiso 1 1 calc R U . . .
H21B H 0.462437 0.512032 0.667593 0.040 Uiso 1 1 calc R U . . .
C22 C 0.5300(2) 0.5538(3) 0.72606(18) 0.0335(9) Uani 1 1 d . . . . .
H22A H 0.565435 0.600751 0.712972 0.040 Uiso 1 1 calc R U . . .
H22B H 0.494001 0.559299 0.744407 0.040 Uiso 1 1 calc R U . . .
C23 C 0.8175(4) 0.4437(3) 0.4176(2) 0.0533(14) Uani 1 1 d . . . . .
H23 H 0.780320 0.413655 0.393453 0.064 Uiso 1 1 calc R U . . .
O5A O 0.6487(11) 0.4979(8) 0.5963(6) 0.017(4) Uani 0.46(9) 1 d D . P A 1
C19A C 0.5782(4) 0.4783(5) 0.5777(3) 0.032(2) Uani 0.579(18) 1 d D . P A 1
H19A H 0.562972 0.439138 0.554075 0.039 Uiso 0.579(18) 1 calc R U P B 1
H19B H 0.580318 0.519484 0.560809 0.039 Uiso 0.579(18) 1 calc R U P B 1
O5 O 0.6363(12) 0.4991(12) 0.5843(16) 0.053(5) Uani 0.54(9) 1 d D . P A 2
C19 C 0.5781(8) 0.4388(8) 0.5966(5) 0.053(5) Uani 0.421(18) 1 d D . P A 2
H19C H 0.590483 0.412473 0.620151 0.063 Uiso 0.421(18) 1 calc R U P B 2
H19D H 0.557500 0.408475 0.567690 0.063 Uiso 0.421(18) 1 calc R U P B 2

loop_
_atom_site_aniso_label
_atom_site_aniso_U_11
_atom_site_aniso_U_22
_atom_site_aniso_U_33
_atom_site_aniso_U_23
_atom_site_aniso_U_13
_atom_site_aniso_U_12
I1 0.0938(6) 0.0938(6) 0.0416(6) 0.000 0.000 0.0469(3)
Cl1 0.1028(18) 0.124(2) 0.0967(17) -0.0120(15) 0.0467(14) 0.0583(16)
Cl2 0.189(3) 0.230(4) 0.198(3) 0.160(3) 0.129(3) 0.187(3)
Cl3 0.1202(18) 0.0628(11) 0.0914(15) 0.0171(10) 0.0373(13) 0.0594(12)
O1 0.0280(14) 0.0231(14) 0.0395(17) 0.0043(12) -0.0026(12) 0.0158(12)
O2 0.0326(14) 0.0168(12) 0.0195(12) 0.0027(9) 0.0051(10) 0.0153(11)
O3 0.0210(12) 0.0148(12) 0.0199(12) 0.0027(9) -0.0005(10) 0.0030(10)
O4 0.0416(18) 0.0268(15) 0.0272(15) -0.0005(12) -0.0115(13) 0.0128(14)
O6 0.0246(17) 0.073(3) 0.058(3) -0.026(2) 0.0031(16) 0.0090(18)
N1 0.064(4) 0.065(4) 0.103(5) 0.011(4) 0.011(3) 0.036(3)
C00Y 0.051(3) 0.051(3) 0.049(5) 0.000 0.000 0.0255(17)
C1 0.0289(19) 0.0213(17) 0.0271(19) 0.0033(14) 0.0063(15) 0.0146(15)
C2 0.046(3) 0.027(2) 0.040(2) 0.0039(17) 0.009(2) 0.026(2)
C3 0.057(3) 0.0218(19) 0.034(2) -0.0034(17) 0.009(2) 0.020(2)
C4 0.045(3) 0.026(2) 0.0218(19) -0.0031(15) 0.0032(17) 0.0102(18)
C5 0.033(2) 0.0254(18) 0.0158(16) 0.0003(13) 0.0018(14) 0.0132(16)
C6 0.0300(19) 0.0177(16) 0.0172(16) 0.0015(12) 0.0055(13) 0.0125(15)
C7 0.0240(17) 0.0186(16) 0.0200(16) 0.0012(13) 0.0010(13) 0.0135(14)
C8 0.0199(16) 0.0148(15) 0.0174(15) -0.0005(11) -0.0020(12) 0.0098(13)
C9 0.0154(15) 0.0178(16) 0.0164(15) 0.0000(12) -0.0021(12) 0.0067(13)
C10 0.0186(16) 0.0177(16) 0.0200(16) 0.0027(13) -0.0019(13) 0.0039(13)
C11 0.0177(16) 0.0162(16) 0.0221(17) 0.0020(13) 0.0051(13) 0.0068(13)
C12 0.0207(17) 0.0244(18) 0.0267(19) 0.0058(14) -0.0013(14) 0.0090(15)
C13 0.0193(18) 0.027(2) 0.041(2) 0.0058(17) -0.0005(16) 0.0041(16)
C14 0.027(2) 0.0254(19) 0.040(2) 0.0129(17) 0.0100(17) 0.0100(16)
C15 0.033(2) 0.030(2) 0.0244(19) 0.0095(15) 0.0068(16) 0.0152(18)
C16 0.0279(19) 0.0244(18) 0.0188(17) 0.0008(13) 0.0020(14) 0.0147(16)
C17 0.031(2) 0.056(3) 0.023(2) 0.0092(19) 0.0030(16) 0.021(2)
C18 0.035(3) 0.079(4) 0.029(2) -0.005(2) -0.0070(19) 0.026(3)
C20 0.032(2) 0.035(2) 0.044(3) -0.004(2) -0.0032(19) 0.010(2)
C21 0.0231(19) 0.037(2) 0.042(2) 0.0097(19) 0.0006(17) 0.0152(18)
C22 0.030(2) 0.035(2) 0.043(2) 0.0097(19) 0.0004(18) 0.0221(19)
C23 0.066(4) 0.057(3) 0.055(3) 0.004(3) 0.011(3) 0.044(3)
O5A 0.011(5) 0.023(6) 0.014(5) 0.004(3) -0.006(3) 0.005(4)
C19A 0.027(4) 0.035(5) 0.033(4) -0.003(3) -0.009(3) 0.014(3)
O5 0.032(5) 0.066(7) 0.055(10) -0.025(6) -0.014(7) 0.021(5)
C19 0.069(10) 0.040(8) 0.042(7) -0.005(6) 0.005(6) 0.021(7)

loop_
_atom_type_symbol
_atom_type_description
_atom_type_scat_dispersion_real
_atom_type_scat_dispersion_imag
_atom_type_scat_source
C C 0.0033 0.0016 'International Tables Vol C Tables 4.2.6.8 and 6.1.1.4'
H H 0.0000 0.0000 'International Tables Vol C Tables 4.2.6.8 and 6.1.1.4'
Cl Cl 0.1484 0.1585 'International Tables Vol C Tables 4.2.6.8 and 6.1.1.4'
I I -0.4742 1.8119 'International Tables Vol C Tables 4.2.6.8 and 6.1.1.4'
N N 0.0061 0.0033 'International Tables Vol C Tables 4.2.6.8 and 6.1.1.4'
O O 0.0106 0.0060 'International Tables Vol C Tables 4.2.6.8 and 6.1.1.4'

loop_
_geom_angle_atom_site_label_1
_geom_angle_atom_site_label_2
_geom_angle_atom_site_label_3
_geom_angle
_geom_angle_site_symmetry_1
_geom_angle_site_symmetry_3
_geom_angle_publ_flag
C1 O1 C22 117.9(3) . . ?
C6 O2 C7 114.3(3) . . ?
C11 O3 C10 117.3(3) . . ?
C16 O4 C17 117.1(3) . . ?
C21 O6 C20 114.4(4) . . ?
H1A N1 H1B 120.0 . . ?
C00Y N1 H1A 120.0 . . ?
C00Y N1 H1B 120.0 . . ?
N1 C00Y N1 119.76(10) 2_655 . ?
N1 C00Y N1 119.76(10) 2_655 3_665 ?
N1 C00Y N1 119.75(10) 3_665 . ?
O1 C1 C2 124.7(4) . . ?
O1 C1 C6 116.4(3) . . ?
C6 C1 C2 118.8(4) . . ?
C1 C2 H2 120.0 . . ?
C3 C2 C1 120.1(4) . . ?
C3 C2 H2 120.0 . . ?
C2 C3 H3 119.6 . . ?
C4 C3 C2 120.8(4) . . ?
C4 C3 H3 119.6 . . ?
C3 C4 H4 120.3 . . ?
C3 C4 C5 119.4(4) . . ?
C5 C4 H4 120.3 . . ?
C4 C5 H5 120.0 . . ?
C6 C5 C4 120.1(4) . . ?
C6 C5 H5 120.0 . . ?
O2 C6 C1 120.5(4) . . ?
C5 C6 O2 118.7(3) . . ?
C5 C6 C1 120.7(4) . . ?
O2 C7 H7A 110.1 . . ?
O2 C7 H7B 110.1 . . ?
O2 C7 C8 107.8(3) . . ?
H7A C7 H7B 108.5 . . ?
C8 C7 H7A 110.1 . . ?
C8 C7 H7B 110.1 . . ?
C9 C8 C7 120.0(3) . . ?
C9 C8 C7 120.0(3) 2_655 . ?
C9 C8 C9 119.9(3) 2_655 . ?
C8 C9 C8 120.1(3) 3_665 . ?
C8 C9 C10 119.2(3) . . ?
C8 C9 C10 120.6(3) 3_665 . ?
O3 C10 C9 105.0(3) . . ?
O3 C10 H10A 110.7 . . ?
O3 C10 H10B 110.7 . . ?
C9 C10 H10A 110.7 . . ?
C9 C10 H10B 110.7 . . ?
H10A C10 H10B 108.8 . . ?
O3 C11 C12 124.9(3) . . ?
O3 C11 C16 114.8(3) . . ?
C12 C11 C16 120.3(3) . . ?
C11 C12 H12 120.0 . . ?
C11 C12 C13 119.9(4) . . ?
C13 C12 H12 120.0 . . ?
C12 C13 H13 120.1 . . ?
C14 C13 C12 119.7(4) . . ?
C14 C13 H13 120.1 . . ?
C13 C14 H14 119.6 . . ?
C13 C14 C15 120.7(4) . . ?
C15 C14 H14 119.6 . . ?
C14 C15 H15 120.1 . . ?
C14 C15 C16 119.8(4) . . ?
C16 C15 H15 120.1 . . ?
O4 C16 C11 115.2(3) . . ?
O4 C16 C15 125.2(4) . . ?
C15 C16 C11 119.6(4) . . ?
O4 C17 H17A 110.1 . . ?
O4 C17 H17B 110.1 . . ?
O4 C17 C18 108.1(4) . . ?
H17A C17 H17B 108.4 . . ?
C18 C17 H17A 110.1 . . ?
C18 C17 H17B 110.1 . . ?
C17 C18 H18A 110.6 . . ?
C17 C18 H18B 110.6 . . ?
C17 C18 H18C 107.9 . . ?
C17 C18 H18D 107.9 . . ?
H18A C18 H18B 108.7 . . ?
H18C C18 H18D 107.2 . . ?
O5A C18 C17 105.7(10) . . ?
O5A C18 H18A 110.6 . . ?
O5A C18 H18B 110.6 . . ?
O5 C18 C17 117.8(13) . . ?
O5 C18 H18C 107.9 . . ?
O5 C18 H18D 107.9 . . ?
O6 C20 H20A 109.4 . . ?
O6 C20 H20B 109.4 . . ?
O6 C20 H20C 108.0 . . ?
O6 C20 H20D 108.0 . . ?
O6 C20 C19A 111.0(5) . . ?
O6 C20 C19 117.3(7) . . ?
H20A C20 H20B 108.0 . . ?
H20C C20 H20D 107.2 . . ?
C19A C20 H20A 109.4 . . ?
C19A C20 H20B 109.4 . . ?
C19 C20 H20C 108.0 . . ?
C19 C20 H20D 108.0 . . ?
O6 C21 H21A 110.1 . . ?
O6 C21 H21B 110.1 . . ?
O6 C21 C22 107.9(4) . . ?
H21A C21 H21B 108.4 . . ?
C22 C21 H21A 110.1 . . ?
C22 C21 H21B 110.1 . . ?
O1 C22 C21 107.3(4) . . ?
O1 C22 H22A 110.3 . . ?
O1 C22 H22B 110.3 . . ?
C21 C22 H22A 110.3 . . ?
C21 C22 H22B 110.3 . . ?
H22A C22 H22B 108.5 . . ?
Cl1 C23 Cl3 110.8(4) . . ?
Cl1 C23 H23 108.5 . . ?
Cl2 C23 Cl1 111.4(4) . . ?
Cl2 C23 Cl3 109.0(4) . . ?
Cl2 C23 H23 108.5 . . ?
Cl3 C23 H23 108.5 . . ?
C18 O5A C19A 109.8(14) . . ?
C20 C19A H19A 109.5 . . ?
C20 C19A H19B 109.5 . . ?
O5A C19A C20 110.6(7) . . ?
O5A C19A H19A 109.5 . . ?
O5A C19A H19B 109.5 . . ?
H19A C19A H19B 108.1 . . ?
C19 O5 C18 128.3(16) . . ?
C20 C19 H19C 109.7 . . ?
C20 C19 H19D 109.7 . . ?
O5 C19 C20 109.6(13) . . ?
O5 C19 H19C 109.7 . . ?
O5 C19 H19D 109.7 . . ?
H19C C19 H19D 108.2 . . ?

loop_
_geom_bond_atom_site_label_1
_geom_bond_atom_site_label_2
_geom_bond_distance
_geom_bond_site_symmetry_2
_geom_bond_publ_flag
Cl1 C23 1.728(6) . ?
Cl2 C23 1.698(6) . ?
Cl3 C23 1.759(7) . ?
O1 C1 1.367(5) . ?
O1 C22 1.435(5) . ?
O2 C6 1.391(4) . ?
O2 C7 1.448(4) . ?
O3 C10 1.437(4) . ?
O3 C11 1.373(4) . ?
O4 C16 1.378(5) . ?
O4 C17 1.428(5) . ?
O6 C20 1.406(6) . ?
O6 C21 1.395(6) . ?
N1 H1A 0.8800 . ?
N1 H1B 0.8800 . ?
N1 C00Y 1.331(6) . ?
C1 C2 1.401(6) . ?
C1 C6 1.396(6) . ?
C2 H2 0.9500 . ?
C2 C3 1.385(7) . ?
C3 H3 0.9500 . ?
C3 C4 1.376(8) . ?
C4 H4 0.9500 . ?
C4 C5 1.402(6) . ?
C5 H5 0.9500 . ?
C5 C6 1.377(6) . ?
C7 H7A 0.9900 . ?
C7 H7B 0.9900 . ?
C7 C8 1.512(5) . ?
C8 C9 1.402(5) . ?
C8 C9 1.398(5) 2_655 ?
C9 C10 1.504(5) . ?
C10 H10A 0.9900 . ?
C10 H10B 0.9900 . ?
C11 C12 1.375(5) . ?
C11 C16 1.402(5) . ?
C12 H12 0.9500 . ?
C12 C13 1.401(6) . ?
C13 H13 0.9500 . ?
C13 C14 1.380(6) . ?
C14 H14 0.9500 . ?
C14 C15 1.384(7) . ?
C15 H15 0.9500 . ?
C15 C16 1.393(6) . ?
C17 H17A 0.9900 . ?
C17 H17B 0.9900 . ?
C17 C18 1.499(7) . ?
C18 H18A 0.9900 . ?
C18 H18B 0.9900 . ?
C18 H18C 0.9900 . ?
C18 H18D 0.9900 . ?
C18 O5A 1.420(10) . ?
C18 O5 1.411(12) . ?
C20 H20A 0.9900 . ?
C20 H20B 0.9900 . ?
C20 H20C 0.9900 . ?
C20 H20D 0.9900 . ?
C20 C19A 1.512(9) . ?
C20 C19 1.497(14) . ?
C21 H21A 0.9900 . ?
C21 H21B 0.9900 . ?
C21 C22 1.506(7) . ?
C22 H22A 0.9900 . ?
C22 H22B 0.9900 . ?
C23 H23 1.0000 . ?
O5A C19A 1.46(2) . ?
C19A H19A 0.9900 . ?
C19A H19B 0.9900 . ?
O5 C19 1.33(2) . ?
C19 H19C 0.9900 . ?
C19 H19D 0.9900 . ?

loop_
_geom_torsion_atom_site_label_1
_geom_torsion_atom_site_label_2
_geom_torsion_atom_site_label_3
_geom_torsion_atom_site_label_4
_geom_torsion
_geom_torsion_site_symmetry_1
_geom_torsion_site_symmetry_2
_geom_torsion_site_symmetry_3
_geom_torsion_site_symmetry_4
_geom_torsion_publ_flag
O1 C1 C2 C3 -178.6(4) . . . . ?
O1 C1 C6 O2 -5.9(5) . . . . ?
O1 C1 C6 C5 177.2(3) . . . . ?
O2 C7 C8 C9 79.5(4) . . . 2_655 ?
O2 C7 C8 C9 -103.5(4) . . . . ?
O3 C11 C12 C13 177.9(4) . . . . ?
O3 C11 C16 O4 0.7(5) . . . . ?
O3 C11 C16 C15 -178.3(3) . . . . ?
O4 C17 C18 O5A 58.3(8) . . . . ?
O4 C17 C18 O5 72(2) . . . . ?
O6 C20 C19A O5A 52.7(9) . . . . ?
O6 C20 C19 O5 -50(3) . . . . ?
O6 C21 C22 O1 -72.2(5) . . . . ?
C1 O1 C22 C21 156.4(4) . . . . ?
C1 C2 C3 C4 0.5(7) . . . . ?
C2 C1 C6 O2 174.0(4) . . . . ?
C2 C1 C6 C5 -3.0(6) . . . . ?
C2 C3 C4 C5 -1.3(7) . . . . ?
C3 C4 C5 C6 -0.1(6) . . . . ?
C4 C5 C6 O2 -174.8(3) . . . . ?
C4 C5 C6 C1 2.2(6) . . . . ?
C6 O2 C7 C8 163.3(3) . . . . ?
C6 C1 C2 C3 1.6(6) . . . . ?
C7 O2 C6 C1 77.2(4) . . . . ?
C7 O2 C6 C5 -105.9(4) . . . . ?
C7 C8 C9 C8 -176.9(2) . . . 3_665 ?
C7 C8 C9 C10 -1.4(5) . . . . ?
C8 C9 C10 O3 -70.7(4) . . . . ?
C8 C9 C10 O3 104.7(4) 3_665 . . . ?
C9 C8 C9 C8 0.1(7) 2_655 . . 3_665 ?
C9 C8 C9 C10 175.6(2) 2_655 . . . ?
C10 O3 C11 C12 12.1(5) . . . . ?
C10 O3 C11 C16 -169.2(3) . . . . ?
C11 O3 C10 C9 171.1(3) . . . . ?
C11 C12 C13 C14 0.6(7) . . . . ?
C12 C11 C16 O4 179.5(4) . . . . ?
C12 C11 C16 C15 0.5(6) . . . . ?
C12 C13 C14 C15 -0.2(7) . . . . ?
C13 C14 C15 C16 0.0(7) . . . . ?
C14 C15 C16 O4 -179.0(4) . . . . ?
C14 C15 C16 C11 -0.1(6) . . . . ?
C16 O4 C17 C18 -169.6(4) . . . . ?
C16 C11 C12 C13 -0.7(6) . . . . ?
C17 O4 C16 C11 171.8(4) . . . . ?
C17 O4 C16 C15 -9.3(6) . . . . ?
C17 C18 O5A C19A 149.6(8) . . . . ?
C17 C18 O5 C19 -138(4) . . . . ?
C18 O5A C19A C20 170.2(7) . . . . ?
C18 O5 C19 C20 -171(4) . . . . ?
C20 O6 C21 C22 173.5(4) . . . . ?
C21 O6 C20 C19A 160.2(5) . . . . ?
C21 O6 C20 C19 -157.3(8) . . . . ?
C22 O1 C1 C2 18.4(6) . . . . ?
C22 O1 C1 C6 -161.8(4) . . . . ?
